data_7128048
loop_
_publ_author_name
'Galadzhun, Iurii'
'Kulmaczewski, Rafal'
'Shahid, Namrah'
'Cespedes, Oscar'
'Howard, Mark J.'
'Halcrow, Malcolm A.'

_publ_section_title
;
 The flexibility of long chain substituents influences spin-crossover in
 isomorphous lipid bilayer crystals.
;
_journal_issue 33
_journal_name_full 'Chemical communications (Cambridge, England)'
_journal_page_first 4039
_journal_page_last 4042
_journal_paper_doi 10.1039/d1cc01073e
_journal_volume 57
_journal_year 2021
_chemical_formula_moiety 'C46 H66 Fe N10, 2(B F4)'
_chemical_formula_sum 'C46 H66 B2 F8 Fe N10'
_chemical_formula_weight 988.56
_chemical_name_systematic Bis-[2-(4-dodecylpyrazol-1-yl)-6-(pyrazol-1-yl)pyridine]iron(II)ditetrafluoroborate
_space_group_crystal_system triclinic
_space_group_IT_number 2
_space_group_name_Hall '-P 1'
_space_group_name_H-M_alt 'P -1'
_atom_sites_solution_hydrogens geom
_atom_sites_solution_primary direct
_atom_sites_solution_secondary difmap
_audit_creation_date 2019-07-18
_audit_creation_method
;
  Olex2 1.2
  (compiled Apr 23 2013 17:54:37, GUI svn.r4466)
;
_audit_update_record
;
2021-02-20 deposited with the CCDC.	2021-03-22 downloaded from the CCDC.
;
_cell_angle_alpha 97.198(2)
_cell_angle_beta 97.749(2)
_cell_angle_gamma 90.119(2)
_cell_formula_units_Z 4
_cell_length_a 10.8639(2)
_cell_length_b 15.2602(3)
_cell_length_c 30.1058(6)
_cell_measurement_reflns_used 15793
_cell_measurement_temperature 100(2)
_cell_measurement_theta_max 35.554
_cell_measurement_theta_min 0.66
_cell_volume 4905.63(17)
_computing_cell_refinement 'XIA2 0.4.0.438-g4431aaa (Winter, 2010)'
_computing_data_reduction 'XIA2 0.4.0.438-g4431aaa (Winter, 2010)'
_computing_molecular_graphics 'XSEED (Barbour, 2001)'
_computing_publication_material
;
O. V. Dolomanov, L. J. Bourhis, R. J. Gildea, J. A. K. Howard and H. Puschmann,
OLEX2: a complete structure solution, refinement and analysis program.
J. Appl. Cryst. (2009). 42, 339-341.
;
_computing_structure_refinement 'SHELXL-97 (Sheldrick, 1997)'
_computing_structure_solution 'SHELXS-97 (Sheldrick, 1990)'
_diffrn_ambient_temperature 100(2)
_diffrn_measured_fraction_theta_full 0.969
_diffrn_measured_fraction_theta_max 0.953
_diffrn_measurement_device_type 'Fluid Film Devices'
_diffrn_measurement_method 'shutterless scans'
_diffrn_radiation_monochromator 'silicon 111'
_diffrn_radiation_source 'Diamond Light Source station I19'
_diffrn_radiation_type synchrotron
_diffrn_radiation_wavelength 0.68890
_diffrn_reflns_av_R_equivalents 0.1643
_diffrn_reflns_av_unetI/netI 0.2344
_diffrn_reflns_limit_h_max 12
_diffrn_reflns_limit_h_min -14
_diffrn_reflns_limit_k_max 20
_diffrn_reflns_limit_k_min -20
_diffrn_reflns_limit_l_max 40
_diffrn_reflns_limit_l_min -40
_diffrn_reflns_number 57066
_diffrn_reflns_theta_full 24.62
_diffrn_reflns_theta_max 27.52
_diffrn_reflns_theta_min 0.67
_diffrn_standards_decay_% 0
_diffrn_standards_interval_count 0
_diffrn_standards_interval_time 0
_diffrn_standards_number 0
_exptl_absorpt_coefficient_mu 0.354
_exptl_absorpt_correction_T_max 1.000
_exptl_absorpt_correction_T_min 0.997
_exptl_absorpt_correction_type multi-scan
_exptl_absorpt_process_details
;
SADABS (Sheldrick, 2002).  University of Gottingen, Germany.
;
_exptl_crystal_colour yellow
_exptl_crystal_density_diffrn 1.338
_exptl_crystal_density_method 'not measured'
_exptl_crystal_description plate
_exptl_crystal_F_000 2080
_exptl_crystal_preparation 'Magnetic properties'
_exptl_crystal_recrystallization_method 'Re-crystallisation from solvent: 1,2-dichloroethane/pentane'
_exptl_crystal_size_max 0.07
_exptl_crystal_size_mid 0.02
_exptl_crystal_size_min 0.005
_refine_diff_density_max 0.710
_refine_diff_density_min -0.906
_refine_diff_density_rms 0.087
_refine_ls_extinction_method none
_refine_ls_goodness_of_fit_ref 0.880
_refine_ls_hydrogen_treatment constr
_refine_ls_matrix_type full
_refine_ls_number_parameters 1211
_refine_ls_number_reflns 23637
_refine_ls_number_restraints 0
_refine_ls_restrained_S_all 0.880
_refine_ls_R_factor_all 0.1937
_refine_ls_R_factor_gt 0.0755
_refine_ls_shift/su_max 0.001
_refine_ls_shift/su_mean 0.000
_refine_ls_structure_factor_coef Fsqd
_refine_ls_weighting_details 'calc w=1/[\s^2^(Fo^2^)+(0.0000P)^2^+0.0000P] where P=(Fo^2^+2Fc^2^)/3'
_refine_ls_weighting_scheme calc
_refine_ls_wR_factor_gt 0.1659
_refine_ls_wR_factor_ref 0.2162
_reflns_number_gt 9791
_reflns_number_total 23637
_reflns_threshold_expression >2sigma(I)
_cod_data_source_file d1cc01073e2.cif
_cod_data_source_block ig14C12MFe
_cod_depositor_comments 'Adding full bibliography for 7128045--7128048.cif.'
_cod_original_cell_volume 4905.63(16)
_cod_database_code 7128048
_olex2_refinement_description
;
1. Fixed Uiso
 At 1.2 times of:
  All C(H) groups, All C(H,H) groups
 At 1.5 times of:
  All C(H,H,H) groups
2.a Secondary CH2 refined with riding coordinates:
 C18A(H18A,H18B), C19A(H19A,H19B), C20A(H20A,H20B), C21A(H21A,H21B), C22A(H22A,
 H22B), C23A(H23A,H23B), C24A(H24A,H24B), C25A(H25A,H25B), C26A(H26A,H26B),
 C27A(H27A,H27B), C28A(H28A,H28B), C46A(H46A,H46B), C47A(H47A,H47B), C48A(H48A,
 H48B), C49A(H49A,H49B), C50A(H50A,H50B), C51A(H51A,H51B), C52A(H52A,H52B),
 C53A(H53A,H53B), C54A(H54A,H54B), C55A(H55A,H55B), C56A(H56A,H56B), C18B(H18C,
 H18D), C19B(H19C,H19D), C20B(H20C,H20D), C21B(H21C,H21D), C22B(H22C,H22D),
 C23B(H23C,H23D), C24B(H24C,H24D), C25B(H25C,H25D), C26B(H26C,H26D), C27B(H27C,
 H27D), C28B(H28C,H28D), C46B(H46C,H46D), C47B(H47C,H47D), C48B(H48C,H48D),
 C49B(H49C,H49D), C50B(H50C,H50D), C51B(H51C,H51D), C52B(H52C,H52D), C53B(H53C,
 H53D), C54B(H54C,H54D), C55B(H55C,H55D), C56B(H56C,H56D)
2.b Aromatic/amide H refined with riding coordinates:
 C4A(H4A), C5A(H5A), C6A(H6A), C10A(H10A), C11A(H11A), C12A(H12A), C15A(H15A),
 C17A(H17A), C32A(H32A), C33A(H33A), C34A(H34A), C38A(H38A), C39A(H39A),
 C40A(H40A), C43A(H43A), C45A(H45A), C4B(H4B), C5B(H5B), C6B(H6B), C10B(H10B),
 C11B(H11B), C12B(H12B), C15B(H15B), C17B(H17B), C32B(H32B), C33B(H33B),
 C34B(H34B), C38B(H38B), C39B(H39B), C40B(H40B), C43B(H43B), C45B(H45B)
2.c Idealised Me refined as rotating group:
 C29A(H29A,H29B,H29C), C57A(H57A,H57B,H57C), C29B(H29D,H29E,H29F), C57B(H57D,
 H57E,H57F)
;

loop_
_space_group_symop_id
_space_group_symop_operation_xyz
1 'x, y, z'
2 '-x, -y, -z'

loop_
_atom_site_label
_atom_site_type_symbol
_atom_site_fract_x
_atom_site_fract_y
_atom_site_fract_z
_atom_site_U_iso_or_equiv
_atom_site_adp_type
_atom_site_occupancy
_atom_site_symmetry_multiplicity
_atom_site_calc_flag
_atom_site_refinement_flags
_atom_site_disorder_assembly
_atom_site_disorder_group
Fe1A Fe 0.21925(5) 0.46551(3) 0.86743(2) 0.03000(16) Uani 1 1 d . . .
N2A N 0.1101(3) 0.57975(19) 0.86370(11) 0.0291(7) Uani 1 1 d . . .
C3A C 0.0218(4) 0.5965(3) 0.89041(14) 0.0315(9) Uani 1 1 d . . .
C4A C -0.0416(4) 0.6754(2) 0.89420(14) 0.0332(10) Uani 1 1 d . . .
H4A H -0.1053 0.6853 0.9129 0.040 Uiso 1 1 calc R . .
C5A C -0.0060(4) 0.7388(3) 0.86901(14) 0.0374(10) Uani 1 1 d . . .
H5A H -0.0455 0.7943 0.8710 0.045 Uiso 1 1 calc R . .
C6A C 0.0851(4) 0.7242(3) 0.84101(14) 0.0351(10) Uani 1 1 d . . .
H6A H 0.1085 0.7679 0.8237 0.042 Uiso 1 1 calc R . .
C7A C 0.1399(4) 0.6427(2) 0.83958(14) 0.0303(9) Uani 1 1 d . . .
N8A N 0.0029(3) 0.5263(2) 0.91477(11) 0.0307(8) Uani 1 1 d . . .
N9A N 0.0902(3) 0.46188(19) 0.91670(11) 0.0310(8) Uani 1 1 d . . .
C10A C 0.0485(4) 0.4065(3) 0.94312(14) 0.0359(10) Uani 1 1 d . . .
H10A H 0.0903 0.3551 0.9513 0.043 Uiso 1 1 calc R . .
C11A C -0.0627(4) 0.4343(3) 0.95668(15) 0.0419(11) Uani 1 1 d . . .
H11A H -0.1105 0.4057 0.9750 0.050 Uiso 1 1 calc R . .
C12A C -0.0909(4) 0.5103(3) 0.93884(15) 0.0378(10) Uani 1 1 d . . .
H12A H -0.1618 0.5454 0.9424 0.045 Uiso 1 1 calc R . .
N13A N 0.2294(3) 0.6156(2) 0.81158(11) 0.0311(8) Uani 1 1 d . . .
N14A N 0.2818(3) 0.5348(2) 0.81443(11) 0.0317(8) Uani 1 1 d . . .
C15A C 0.3591(4) 0.5271(3) 0.78339(14) 0.0340(10) Uani 1 1 d . . .
H15A H 0.4099 0.4774 0.7778 0.041 Uiso 1 1 calc R . .
C16A C 0.3566(4) 0.6022(3) 0.75962(15) 0.0350(10) Uani 1 1 d . . .
C17A C 0.2745(4) 0.6570(3) 0.77888(14) 0.0342(10) Uani 1 1 d . . .
H17A H 0.2523 0.7139 0.7711 0.041 Uiso 1 1 calc R . .
C18A C 0.4308(4) 0.6179(3) 0.72287(15) 0.0379(10) Uani 1 1 d . . .
H18A H 0.4046 0.5742 0.6961 0.045 Uiso 1 1 calc R . .
H18B H 0.5196 0.6085 0.7332 0.045 Uiso 1 1 calc R . .
C19A C 0.4162(4) 0.7098(3) 0.70938(16) 0.0429(11) Uani 1 1 d . . .
H19A H 0.4326 0.7534 0.7368 0.052 Uiso 1 1 calc R . .
H19B H 0.3292 0.7167 0.6957 0.052 Uiso 1 1 calc R . .
C20A C 0.5027(4) 0.7297(3) 0.67600(15) 0.0415(11) Uani 1 1 d . . .
H20A H 0.5892 0.7208 0.6896 0.050 Uiso 1 1 calc R . .
H20B H 0.4950 0.7928 0.6717 0.050 Uiso 1 1 calc R . .
C21A C 0.4797(4) 0.6741(3) 0.62952(15) 0.0408(11) Uani 1 1 d . . .
H21A H 0.4900 0.6109 0.6333 0.049 Uiso 1 1 calc R . .
H21B H 0.3930 0.6819 0.6157 0.049 Uiso 1 1 calc R . .
C22A C 0.5680(4) 0.6995(3) 0.59785(15) 0.0387(10) Uani 1 1 d . . .
H22A H 0.5580 0.7630 0.5947 0.046 Uiso 1 1 calc R . .
H22B H 0.6543 0.6916 0.6120 0.046 Uiso 1 1 calc R . .
C23A C 0.5499(4) 0.6475(3) 0.55107(14) 0.0366(10) Uani 1 1 d . . .
H23A H 0.4644 0.6562 0.5364 0.044 Uiso 1 1 calc R . .
H23B H 0.5591 0.5838 0.5539 0.044 Uiso 1 1 calc R . .
C24A C 0.6416(4) 0.6745(3) 0.52123(15) 0.0378(10) Uani 1 1 d . . .
H24A H 0.7268 0.6656 0.5361 0.045 Uiso 1 1 calc R . .
H24B H 0.6328 0.7385 0.5190 0.045 Uiso 1 1 calc R . .
C25A C 0.6269(4) 0.6249(3) 0.47362(15) 0.0383(10) Uani 1 1 d . . .
H25A H 0.6364 0.5609 0.4756 0.046 Uiso 1 1 calc R . .
H25B H 0.5418 0.6336 0.4586 0.046 Uiso 1 1 calc R . .
C26A C 0.7198(4) 0.6540(3) 0.44472(14) 0.0363(10) Uani 1 1 d . . .
H26A H 0.7116 0.7183 0.4437 0.044 Uiso 1 1 calc R . .
H26B H 0.8046 0.6440 0.4597 0.044 Uiso 1 1 calc R . .
C27A C 0.7065(4) 0.6079(3) 0.39666(14) 0.0387(10) Uani 1 1 d . . .
H27A H 0.6217 0.6173 0.3816 0.046 Uiso 1 1 calc R . .
H27B H 0.7162 0.5436 0.3975 0.046 Uiso 1 1 calc R . .
C28A C 0.8002(4) 0.6398(3) 0.36887(15) 0.0405(11) Uani 1 1 d . . .
H28A H 0.8848 0.6270 0.3829 0.049 Uiso 1 1 calc R . .
H28B H 0.7941 0.7047 0.3696 0.049 Uiso 1 1 calc R . .
C29A C 0.7819(5) 0.5976(3) 0.31983(16) 0.0504(12) Uani 1 1 d . . .
H29A H 0.7899 0.5334 0.3187 0.076 Uiso 1 1 calc R . .
H29B H 0.8450 0.6209 0.3038 0.076 Uiso 1 1 calc R . .
H29C H 0.6990 0.6111 0.3054 0.076 Uiso 1 1 calc R . .
N30A N 0.3102(3) 0.3429(2) 0.86326(11) 0.0302(8) Uani 1 1 d . . .
C31A C 0.4162(4) 0.3326(2) 0.88984(14) 0.0312(9) Uani 1 1 d . . .
C32A C 0.4736(4) 0.2525(3) 0.89257(15) 0.0352(10) Uani 1 1 d . . .
H32A H 0.5497 0.2474 0.9116 0.042 Uiso 1 1 calc R . .
C33A C 0.4142(4) 0.1802(3) 0.86606(14) 0.0349(10) Uani 1 1 d . . .
H33A H 0.4503 0.1237 0.8671 0.042 Uiso 1 1 calc R . .
C34A C 0.3040(4) 0.1875(3) 0.83808(14) 0.0338(10) Uani 1 1 d . . .
H34A H 0.2629 0.1376 0.8201 0.041 Uiso 1 1 calc R . .
C35A C 0.2568(4) 0.2710(2) 0.83754(14) 0.0304(9) Uani 1 1 d . . .
N36A N 0.4623(3) 0.4124(2) 0.91560(11) 0.0301(8) Uani 1 1 d . . .
N37A N 0.3890(3) 0.4852(2) 0.91484(11) 0.0318(8) Uani 1 1 d . . .
C38A C 0.4579(4) 0.5488(3) 0.94183(14) 0.0382(11) Uani 1 1 d . . .
H38A H 0.4315 0.6077 0.9486 0.046 Uiso 1 1 calc R . .
C39A C 0.5733(4) 0.5175(3) 0.95878(15) 0.0368(10) Uani 1 1 d . . .
H39A H 0.6382 0.5503 0.9782 0.044 Uiso 1 1 calc R . .
C40A C 0.5741(4) 0.4309(3) 0.94196(14) 0.0363(10) Uani 1 1 d . . .
H40A H 0.6396 0.3909 0.9474 0.044 Uiso 1 1 calc R . .
N41A N 0.1481(3) 0.2906(2) 0.81007(11) 0.0308(8) Uani 1 1 d . . .
N42A N 0.1081(3) 0.3757(2) 0.81197(11) 0.0311(8) Uani 1 1 d . . .
C43A C 0.0096(4) 0.3729(3) 0.78066(14) 0.0332(10) Uani 1 1 d . . .
H43A H -0.0385 0.4230 0.7746 0.040 Uiso 1 1 calc R . .
C44A C -0.0161(4) 0.2869(3) 0.75722(14) 0.0335(9) Uani 1 1 d . . .
C45A C 0.0750(4) 0.2358(3) 0.77745(14) 0.0321(9) Uani 1 1 d . . .
H45A H 0.0850 0.1741 0.7700 0.038 Uiso 1 1 calc R . .
C46A C -0.1216(4) 0.2589(3) 0.72068(15) 0.0394(10) Uani 1 1 d . . .
H46A H -0.1127 0.2896 0.6942 0.047 Uiso 1 1 calc R . .
H46B H -0.2006 0.2775 0.7316 0.047 Uiso 1 1 calc R . .
C47A C -0.1284(4) 0.1593(3) 0.70580(15) 0.0408(11) Uani 1 1 d . . .
H47A H -0.2116 0.1441 0.6887 0.049 Uiso 1 1 calc R . .
H47B H -0.1206 0.1288 0.7332 0.049 Uiso 1 1 calc R . .
C48A C -0.0294(4) 0.1230(3) 0.67642(15) 0.0401(11) Uani 1 1 d . . .
H48A H 0.0538 0.1418 0.6925 0.048 Uiso 1 1 calc R . .
H48B H -0.0337 0.0577 0.6730 0.048 Uiso 1 1 calc R . .
C49A C -0.0427(4) 0.1529(3) 0.62939(15) 0.0401(10) Uani 1 1 d . . .
H49A H -0.1282 0.1389 0.6140 0.048 Uiso 1 1 calc R . .
H49B H -0.0302 0.2178 0.6326 0.048 Uiso 1 1 calc R . .
C50A C 0.0494(4) 0.1091(3) 0.60033(15) 0.0387(10) Uani 1 1 d . . .
H50A H 0.0381 0.0442 0.5981 0.046 Uiso 1 1 calc R . .
H50B H 0.1346 0.1242 0.6157 0.046 Uiso 1 1 calc R . .
C51A C 0.0379(4) 0.1352(3) 0.55260(15) 0.0409(11) Uani 1 1 d . . .
H51A H -0.0472 0.1202 0.5372 0.049 Uiso 1 1 calc R . .
H51B H 0.0497 0.2000 0.5547 0.049 Uiso 1 1 calc R . .
C52A C 0.1307(4) 0.0905(3) 0.52411(15) 0.0382(10) Uani 1 1 d . . .
H52A H 0.2157 0.1062 0.5394 0.046 Uiso 1 1 calc R . .
H52B H 0.1196 0.0257 0.5224 0.046 Uiso 1 1 calc R . .
C53A C 0.1189(4) 0.1151(3) 0.47646(15) 0.0395(10) Uani 1 1 d . . .
H53A H 0.1300 0.1799 0.4781 0.047 Uiso 1 1 calc R . .
H53B H 0.0340 0.0993 0.4611 0.047 Uiso 1 1 calc R . .
C54A C 0.2128(4) 0.0698(3) 0.44816(15) 0.0403(11) Uani 1 1 d . . .
H54A H 0.2976 0.0865 0.4634 0.048 Uiso 1 1 calc R . .
H54B H 0.2028 0.0050 0.4472 0.048 Uiso 1 1 calc R . .
C55A C 0.2010(4) 0.0923(3) 0.39979(15) 0.0394(10) Uani 1 1 d . . .
H55A H 0.1161 0.0759 0.3845 0.047 Uiso 1 1 calc R . .
H55B H 0.2121 0.1569 0.4006 0.047 Uiso 1 1 calc R . .
C56A C 0.2950(4) 0.0455(3) 0.37222(15) 0.0421(11) Uani 1 1 d . . .
H56A H 0.2869 -0.0190 0.3727 0.051 Uiso 1 1 calc R . .
H56B H 0.3799 0.0643 0.3867 0.051 Uiso 1 1 calc R . .
C57A C 0.2789(5) 0.0643(3) 0.32313(16) 0.0490(12) Uani 1 1 d . . .
H57A H 0.1953 0.0455 0.3085 0.073 Uiso 1 1 calc R . .
H57B H 0.3408 0.0317 0.3071 0.073 Uiso 1 1 calc R . .
H57C H 0.2903 0.1278 0.3223 0.073 Uiso 1 1 calc R . .
Fe1B Fe 0.71983(5) 0.96834(3) 0.86774(2) 0.03030(16) Uani 1 1 d . . .
N2B N 0.6101(3) 0.8525(2) 0.86438(11) 0.0297(8) Uani 1 1 d . . .
C3B C 0.5214(4) 0.8490(3) 0.89091(13) 0.0311(9) Uani 1 1 d . . .
C4B C 0.4574(4) 0.7722(3) 0.89492(14) 0.0345(10) Uani 1 1 d . . .
H4B H 0.3943 0.7717 0.9139 0.041 Uiso 1 1 calc R . .
C5B C 0.4915(4) 0.6962(3) 0.86949(15) 0.0397(11) Uani 1 1 d . . .
H5B H 0.4508 0.6419 0.8712 0.048 Uiso 1 1 calc R . .
C6B C 0.5838(4) 0.6971(3) 0.84143(14) 0.0351(10) Uani 1 1 d . . .
H6B H 0.6075 0.6447 0.8244 0.042 Uiso 1 1 calc R . .
C7B C 0.6383(4) 0.7772(2) 0.83979(13) 0.0303(9) Uani 1 1 d . . .
N8B N 0.5035(3) 0.9316(2) 0.91496(12) 0.0337(8) Uani 1 1 d . . .
N9B N 0.5911(3) 0.9973(2) 0.91672(12) 0.0341(8) Uani 1 1 d . . .
C10B C 0.5505(4) 1.0659(3) 0.94325(14) 0.0367(10) Uani 1 1 d . . .
H10B H 0.5932 1.1211 0.9516 0.044 Uiso 1 1 calc R . .
C11B C 0.4379(5) 1.0449(3) 0.95669(16) 0.0442(12) Uani 1 1 d . . .
H11B H 0.3898 1.0827 0.9748 0.053 Uiso 1 1 calc R . .
C12B C 0.4099(4) 0.9596(3) 0.93884(16) 0.0416(11) Uani 1 1 d . . .
H12B H 0.3388 0.9262 0.9424 0.050 Uiso 1 1 calc R . .
N13B N 0.7294(3) 0.7906(2) 0.81232(11) 0.0319(8) Uani 1 1 d . . .
N14B N 0.7812(3) 0.8728(2) 0.81441(11) 0.0313(8) Uani 1 1 d . . .
C15B C 0.8573(4) 0.8647(3) 0.78334(14) 0.0344(10) Uani 1 1 d . . .
H15B H 0.9081 0.9116 0.7776 0.041 Uiso 1 1 calc R . .
C16B C 0.8545(4) 0.7796(3) 0.76002(14) 0.0357(10) Uani 1 1 d . . .
C17B C 0.7719(4) 0.7330(3) 0.77911(14) 0.0348(10) Uani 1 1 d . . .
H17B H 0.7485 0.6725 0.7709 0.042 Uiso 1 1 calc R . .
C18B C 0.9290(4) 0.7444(3) 0.72293(15) 0.0401(11) Uani 1 1 d . . .
H18C H 0.9020 0.7737 0.6958 0.048 Uiso 1 1 calc R . .
H18D H 1.0179 0.7598 0.7329 0.048 Uiso 1 1 calc R . .
C19B C 0.9153(5) 0.6455(3) 0.71037(15) 0.0427(11) Uani 1 1 d . . .
H19C H 0.8283 0.6308 0.6969 0.051 Uiso 1 1 calc R . .
H19D H 0.9326 0.6166 0.7381 0.051 Uiso 1 1 calc R . .
C20B C 1.0019(4) 0.6088(3) 0.67700(15) 0.0400(11) Uani 1 1 d . . .
H20C H 0.9939 0.5436 0.6727 0.048 Uiso 1 1 calc R . .
H20D H 1.0886 0.6245 0.6905 0.048 Uiso 1 1 calc R . .
C21B C 0.9788(4) 0.6414(3) 0.63065(14) 0.0370(10) Uani 1 1 d . . .
H21C H 0.8919 0.6270 0.6170 0.044 Uiso 1 1 calc R . .
H21D H 0.9900 0.7065 0.6344 0.044 Uiso 1 1 calc R . .
C22B C 1.0665(4) 0.5999(3) 0.59895(15) 0.0391(10) Uani 1 1 d . . .
H22C H 1.1530 0.6142 0.6131 0.047 Uiso 1 1 calc R . .
H22D H 1.0553 0.5349 0.5957 0.047 Uiso 1 1 calc R . .
C23B C 1.0490(4) 0.6291(3) 0.55205(14) 0.0372(10) Uani 1 1 d . . .
H23C H 1.0598 0.6941 0.5549 0.045 Uiso 1 1 calc R . .
H23D H 0.9633 0.6138 0.5373 0.045 Uiso 1 1 calc R . .
C24B C 1.1409(4) 0.5858(3) 0.52244(15) 0.0367(10) Uani 1 1 d . . .
H24C H 1.2262 0.6004 0.5378 0.044 Uiso 1 1 calc R . .
H24D H 1.1293 0.5209 0.5199 0.044 Uiso 1 1 calc R . .
C25B C 1.1305(4) 0.6122(3) 0.47519(15) 0.0379(10) Uani 1 1 d . . .
H25C H 1.0452 0.5983 0.4596 0.045 Uiso 1 1 calc R . .
H25D H 1.1443 0.6768 0.4774 0.045 Uiso 1 1 calc R . .
C26B C 1.2227(4) 0.5657(3) 0.44719(15) 0.0382(10) Uani 1 1 d . . .
H26C H 1.2078 0.5012 0.4451 0.046 Uiso 1 1 calc R . .
H26D H 1.3074 0.5788 0.4635 0.046 Uiso 1 1 calc R . .
C27B C 1.2190(4) 0.5899(3) 0.39953(15) 0.0383(10) Uani 1 1 d . . .
H27C H 1.1344 0.5777 0.3830 0.046 Uiso 1 1 calc R . .
H27D H 1.2365 0.6540 0.4012 0.046 Uiso 1 1 calc R . .
C28B C 1.3118(4) 0.5393(3) 0.37340(15) 0.0395(10) Uani 1 1 d . . .
H28C H 1.2933 0.4753 0.3714 0.047 Uiso 1 1 calc R . .
H28D H 1.3962 0.5507 0.3903 0.047 Uiso 1 1 calc R . .
C29B C 1.3109(5) 0.5639(3) 0.32591(16) 0.0488(12) Uani 1 1 d . . .
H29D H 1.2287 0.5503 0.3085 0.073 Uiso 1 1 calc R . .
H29E H 1.3737 0.5299 0.3111 0.073 Uiso 1 1 calc R . .
H29F H 1.3296 0.6271 0.3276 0.073 Uiso 1 1 calc R . .
N30B N 0.8108(3) 1.0890(2) 0.86348(11) 0.0296(8) Uani 1 1 d . . .
C31B C 0.9174(4) 1.1121(2) 0.89002(14) 0.0304(9) Uani 1 1 d . . .
C32B C 0.9744(4) 1.1941(3) 0.89224(14) 0.0334(10) Uani 1 1 d . . .
H32B H 1.0511 1.2088 0.9109 0.040 Uiso 1 1 calc R . .
C33B C 0.9145(4) 1.2536(3) 0.86609(14) 0.0361(10) Uani 1 1 d . . .
H33B H 0.9499 1.3110 0.8672 0.043 Uiso 1 1 calc R . .
C34B C 0.8039(4) 1.2311(2) 0.83823(14) 0.0334(10) Uani 1 1 d . . .
H34B H 0.7625 1.2717 0.8202 0.040 Uiso 1 1 calc R . .
C35B C 0.7571(4) 1.1476(2) 0.83793(14) 0.0302(9) Uani 1 1 d . . .
N36B N 0.9633(3) 1.0458(2) 0.91563(11) 0.0301(8) Uani 1 1 d . . .
N37B N 0.8893(3) 0.9720(2) 0.91491(11) 0.0324(8) Uani 1 1 d . . .
C38B C 0.9586(4) 0.9225(3) 0.94187(14) 0.0356(10) Uani 1 1 d . . .
H38B H 0.9325 0.8668 0.9486 0.043 Uiso 1 1 calc R . .
C39B C 1.0731(4) 0.9623(3) 0.95881(15) 0.0371(10) Uani 1 1 d . . .
H39B H 1.1376 0.9393 0.9784 0.045 Uiso 1 1 calc R . .
C40B C 1.0748(4) 1.0409(3) 0.94182(14) 0.0360(10) Uani 1 1 d . . .
H40B H 1.1405 1.0837 0.9472 0.043 Uiso 1 1 calc R . .
N41B N 0.6484(3) 1.1146(2) 0.81037(11) 0.0311(8) Uani 1 1 d . . .
N42B N 0.6095(3) 1.0295(2) 0.81279(12) 0.0315(8) Uani 1 1 d . . .
C43B C 0.5101(4) 1.0163(3) 0.78079(14) 0.0358(10) Uani 1 1 d . . .
H43B H 0.4628 0.9628 0.7744 0.043 Uiso 1 1 calc R . .
C44B C 0.4835(4) 1.0906(3) 0.75771(14) 0.0347(10) Uani 1 1 d . . .
C45B C 0.5738(4) 1.1521(3) 0.77762(14) 0.0336(10) Uani 1 1 d . . .
H45B H 0.5829 1.2102 0.7700 0.040 Uiso 1 1 calc R . .
C46B C 0.3780(4) 1.1002(3) 0.72144(15) 0.0382(10) Uani 1 1 d . . .
H46C H 0.2994 1.0863 0.7325 0.046 Uiso 1 1 calc R . .
H46D H 0.3869 1.0563 0.6950 0.046 Uiso 1 1 calc R . .
C47B C 0.3692(4) 1.1918(3) 0.70622(15) 0.0420(11) Uani 1 1 d . . .
H47C H 0.3763 1.2364 0.7334 0.050 Uiso 1 1 calc R . .
H47D H 0.2859 1.1974 0.6890 0.050 Uiso 1 1 calc R . .
C48B C 0.4674(4) 1.2136(3) 0.67701(15) 0.0406(11) Uani 1 1 d . . .
H48C H 0.4625 1.2772 0.6733 0.049 Uiso 1 1 calc R . .
H48D H 0.5506 1.2037 0.6933 0.049 Uiso 1 1 calc R . .
C49B C 0.4555(4) 1.1603(3) 0.63024(15) 0.0407(11) Uani 1 1 d . . .
H49C H 0.3701 1.1657 0.6147 0.049 Uiso 1 1 calc R . .
H49D H 0.4688 1.0972 0.6336 0.049 Uiso 1 1 calc R . .
C50B C 0.5480(4) 1.1903(3) 0.60103(15) 0.0386(10) Uani 1 1 d . . .
H50C H 0.5357 1.2539 0.5985 0.046 Uiso 1 1 calc R . .
H50D H 0.6332 1.1840 0.6166 0.046 Uiso 1 1 calc R . .
C51B C 0.5383(4) 1.1405(3) 0.55391(14) 0.0388(10) Uani 1 1 d . . .
H51C H 0.4532 1.1466 0.5383 0.047 Uiso 1 1 calc R . .
H51D H 0.5513 1.0770 0.5563 0.047 Uiso 1 1 calc R . .
C52B C 0.6306(4) 1.1716(3) 0.52526(14) 0.0362(10) Uani 1 1 d . . .
H52C H 0.6171 1.2351 0.5230 0.043 Uiso 1 1 calc R . .
H52D H 0.7155 1.1661 0.5413 0.043 Uiso 1 1 calc R . .
C53B C 0.6250(4) 1.1233(3) 0.47796(15) 0.0395(10) Uani 1 1 d . . .
H53C H 0.5399 1.1275 0.4619 0.047 Uiso 1 1 calc R . .
H53D H 0.6414 1.0601 0.4800 0.047 Uiso 1 1 calc R . .
C54B C 0.7165(4) 1.1586(3) 0.45054(14) 0.0369(10) Uani 1 1 d . . .
H54C H 0.8013 1.1551 0.4670 0.044 Uiso 1 1 calc R . .
H54D H 0.6994 1.2217 0.4485 0.044 Uiso 1 1 calc R . .
C55B C 0.7142(4) 1.1106(3) 0.40275(15) 0.0398(10) Uani 1 1 d . . .
H55C H 0.7325 1.0475 0.4046 0.048 Uiso 1 1 calc R . .
H55D H 0.6296 1.1137 0.3861 0.048 Uiso 1 1 calc R . .
C56B C 0.8064(4) 1.1487(3) 0.37671(15) 0.0413(11) Uani 1 1 d . . .
H56C H 0.8906 1.1463 0.3938 0.050 Uiso 1 1 calc R . .
H56D H 0.7874 1.2117 0.3749 0.050 Uiso 1 1 calc R . .
C57B C 0.8074(5) 1.1017(3) 0.32895(16) 0.0484(12) Uani 1 1 d . . .
H57D H 0.8289 1.0397 0.3304 0.073 Uiso 1 1 calc R . .
H57E H 0.8691 1.1304 0.3143 0.073 Uiso 1 1 calc R . .
H57F H 0.7250 1.1049 0.3115 0.073 Uiso 1 1 calc R . .
B58 B 0.1815(5) 0.9504(3) 0.80816(19) 0.0405(13) Uani 1 1 d . . .
F59 F 0.1018(3) 0.94156(19) 0.83928(10) 0.0616(8) Uani 1 1 d . . .
F60 F 0.2982(3) 0.97647(18) 0.83078(10) 0.0587(8) Uani 1 1 d . . .
F61 F 0.1874(3) 0.86989(16) 0.78165(9) 0.0637(9) Uani 1 1 d . . .
F62 F 0.1388(3) 1.01363(17) 0.78078(10) 0.0648(8) Uani 1 1 d . . .
B63 B -0.3175(5) 0.4539(3) 0.80906(19) 0.0416(13) Uani 1 1 d . . .
F64 F -0.3976(3) 0.4766(2) 0.84013(10) 0.0643(8) Uani 1 1 d . . .
F65 F -0.2017(3) 0.43974(18) 0.83106(10) 0.0599(8) Uani 1 1 d . . .
F66 F -0.3593(3) 0.37749(17) 0.78097(10) 0.0670(9) Uani 1 1 d . . .
F67 F -0.3138(3) 0.52251(16) 0.78260(9) 0.0609(8) Uani 1 1 d . . .
B68 B 0.2064(5) 0.7454(3) 0.99474(18) 0.0371(12) Uani 1 1 d . . .
F69 F 0.0827(2) 0.76458(17) 0.99458(9) 0.0502(7) Uani 1 1 d . . .
F70 F 0.2647(2) 0.75102(17) 1.03937(9) 0.0502(7) Uani 1 1 d . . .
F71 F 0.2186(3) 0.66000(16) 0.97354(10) 0.0558(7) Uani 1 1 d . . .
F72 F 0.2642(2) 0.80486(16) 0.97253(10) 0.0507(7) Uani 1 1 d . . .
B73 B 0.7068(5) 0.7511(3) 0.99513(18) 0.0364(12) Uani 1 1 d . . .
F74 F 0.5824(2) 0.73181(16) 0.99448(9) 0.0476(6) Uani 1 1 d . . .
F75 F 0.7650(2) 0.76741(17) 1.03929(9) 0.0499(7) Uani 1 1 d . . .
F76 F 0.7646(3) 0.68187(16) 0.97216(10) 0.0539(7) Uani 1 1 d . . .
F77 F 0.7188(3) 0.82697(17) 0.97398(10) 0.0553(7) Uani 1 1 d . . .

loop_
_atom_site_aniso_label
_atom_site_aniso_U_11
_atom_site_aniso_U_22
_atom_site_aniso_U_33
_atom_site_aniso_U_23
_atom_site_aniso_U_13
_atom_site_aniso_U_12
Fe1A 0.0362(3) 0.0211(3) 0.0335(3) 0.0061(2) 0.0050(3) 0.0033(2)
N2A 0.037(2) 0.0222(16) 0.0291(18) 0.0065(14) 0.0050(16) 0.0010(14)
C3A 0.035(2) 0.031(2) 0.029(2) 0.0064(17) 0.0074(19) 0.0022(18)
C4A 0.038(2) 0.030(2) 0.032(2) 0.0054(18) 0.004(2) 0.0109(18)
C5A 0.049(3) 0.025(2) 0.038(3) 0.0077(19) 0.002(2) 0.0116(19)
C6A 0.044(3) 0.029(2) 0.034(2) 0.0102(18) 0.006(2) 0.0066(19)
C7A 0.034(2) 0.024(2) 0.033(2) 0.0076(17) 0.0014(19) 0.0053(17)
N8A 0.0309(19) 0.0309(18) 0.0318(19) 0.0084(15) 0.0061(16) 0.0016(15)
N9A 0.039(2) 0.0198(16) 0.0334(19) 0.0060(14) 0.0015(16) -0.0035(14)
C10A 0.049(3) 0.022(2) 0.036(2) 0.0020(18) 0.006(2) -0.0045(18)
C11A 0.056(3) 0.033(2) 0.041(3) 0.012(2) 0.015(2) -0.004(2)
C12A 0.043(3) 0.036(2) 0.037(3) 0.0032(19) 0.017(2) -0.0007(19)
N13A 0.038(2) 0.0215(16) 0.036(2) 0.0119(14) 0.0061(16) 0.0056(14)
N14A 0.036(2) 0.0258(17) 0.034(2) 0.0062(14) 0.0059(16) 0.0060(15)
C15A 0.037(2) 0.030(2) 0.036(2) 0.0070(18) 0.006(2) 0.0058(18)
C16A 0.035(2) 0.034(2) 0.036(2) 0.0077(19) 0.003(2) -0.0010(18)
C17A 0.038(2) 0.032(2) 0.034(2) 0.0109(18) 0.003(2) -0.0029(18)
C18A 0.042(3) 0.039(2) 0.035(2) 0.0117(19) 0.008(2) 0.0000(19)
C19A 0.052(3) 0.037(2) 0.043(3) 0.010(2) 0.015(2) 0.003(2)
C20A 0.053(3) 0.037(2) 0.037(3) 0.010(2) 0.011(2) 0.000(2)
C21A 0.044(3) 0.041(3) 0.041(3) 0.012(2) 0.013(2) 0.003(2)
C22A 0.038(3) 0.043(3) 0.038(3) 0.017(2) 0.006(2) 0.002(2)
C23A 0.037(2) 0.040(2) 0.036(2) 0.013(2) 0.008(2) 0.0004(19)
C24A 0.041(3) 0.036(2) 0.039(3) 0.011(2) 0.012(2) 0.0018(19)
C25A 0.038(3) 0.041(2) 0.039(3) 0.011(2) 0.008(2) 0.0054(19)
C26A 0.039(3) 0.038(2) 0.033(2) 0.0090(19) 0.005(2) -0.0006(19)
C27A 0.041(3) 0.041(2) 0.035(2) 0.009(2) 0.005(2) 0.001(2)
C28A 0.048(3) 0.041(2) 0.037(3) 0.012(2) 0.012(2) 0.003(2)
C29A 0.060(3) 0.047(3) 0.047(3) 0.006(2) 0.018(3) 0.011(2)
N30A 0.0311(19) 0.0280(18) 0.0303(18) 0.0040(14) -0.0001(16) 0.0001(14)
C31A 0.034(2) 0.027(2) 0.034(2) 0.0027(17) 0.009(2) 0.0009(17)
C32A 0.036(2) 0.030(2) 0.039(2) 0.0057(19) 0.000(2) 0.0058(18)
C33A 0.043(3) 0.024(2) 0.036(2) 0.0001(18) 0.001(2) 0.0077(18)
C34A 0.040(2) 0.025(2) 0.034(2) 0.0016(17) 0.000(2) 0.0021(18)
C35A 0.033(2) 0.029(2) 0.029(2) 0.0056(17) 0.0023(19) 0.0010(18)
N36A 0.0328(19) 0.0264(17) 0.0310(19) 0.0060(14) 0.0016(16) 0.0011(14)
N37A 0.039(2) 0.0245(17) 0.0319(19) 0.0026(15) 0.0073(16) -0.0017(15)
C38A 0.058(3) 0.024(2) 0.034(2) 0.0050(18) 0.007(2) -0.004(2)
C39A 0.042(3) 0.032(2) 0.035(2) 0.0024(19) 0.006(2) -0.0078(19)
C40A 0.036(3) 0.036(2) 0.035(2) 0.0033(19) 0.002(2) 0.0002(19)
N41A 0.036(2) 0.0225(17) 0.0320(19) 0.0028(14) -0.0021(16) 0.0051(14)
N42A 0.035(2) 0.0251(17) 0.0340(19) 0.0056(14) 0.0070(17) 0.0054(14)
C43A 0.036(2) 0.026(2) 0.037(2) 0.0046(18) 0.002(2) 0.0043(17)
C44A 0.032(2) 0.035(2) 0.032(2) 0.0015(18) 0.0009(19) -0.0006(18)
C45A 0.033(2) 0.027(2) 0.034(2) 0.0014(18) 0.0025(19) 0.0009(17)
C46A 0.038(3) 0.042(3) 0.038(3) 0.004(2) 0.003(2) 0.001(2)
C47A 0.038(3) 0.043(3) 0.038(3) 0.001(2) -0.001(2) -0.001(2)
C48A 0.041(3) 0.039(2) 0.038(3) 0.001(2) 0.001(2) -0.001(2)
C49A 0.039(3) 0.041(3) 0.038(3) -0.001(2) 0.003(2) 0.001(2)
C50A 0.036(2) 0.038(2) 0.041(3) 0.003(2) 0.002(2) -0.0016(19)
C51A 0.040(3) 0.041(2) 0.043(3) 0.005(2) 0.007(2) 0.000(2)
C52A 0.037(3) 0.034(2) 0.041(3) 0.0023(19) -0.001(2) -0.0037(19)
C53A 0.042(3) 0.033(2) 0.041(3) 0.0005(19) 0.002(2) -0.0008(19)
C54A 0.045(3) 0.038(2) 0.040(3) 0.009(2) 0.006(2) -0.002(2)
C55A 0.042(3) 0.036(2) 0.040(3) 0.0040(19) 0.006(2) -0.0013(19)
C56A 0.049(3) 0.036(2) 0.041(3) 0.005(2) 0.007(2) -0.003(2)
C57A 0.062(3) 0.044(3) 0.043(3) 0.008(2) 0.014(2) -0.002(2)
Fe1B 0.0360(3) 0.0211(3) 0.0345(3) 0.0063(2) 0.0048(3) -0.0023(2)
N2B 0.0324(19) 0.0277(18) 0.0283(18) 0.0017(14) 0.0032(16) 0.0005(14)
C3B 0.033(2) 0.032(2) 0.027(2) 0.0020(17) 0.0025(19) 0.0050(18)
C4B 0.042(3) 0.033(2) 0.030(2) 0.0060(18) 0.009(2) -0.0023(19)
C5B 0.045(3) 0.035(2) 0.039(3) 0.005(2) 0.005(2) -0.007(2)
C6B 0.046(3) 0.024(2) 0.035(2) 0.0027(18) 0.006(2) 0.0002(18)
C7B 0.033(2) 0.030(2) 0.027(2) 0.0024(17) 0.0023(19) -0.0005(17)
N8B 0.042(2) 0.0270(18) 0.033(2) 0.0043(15) 0.0095(17) 0.0027(15)
N9B 0.047(2) 0.0196(17) 0.035(2) 0.0027(14) 0.0054(17) 0.0054(15)
C10B 0.045(3) 0.030(2) 0.036(2) 0.0105(19) 0.001(2) 0.0042(19)
C11B 0.064(3) 0.028(2) 0.042(3) 0.004(2) 0.013(2) 0.007(2)
C12B 0.042(3) 0.041(3) 0.045(3) 0.011(2) 0.016(2) 0.007(2)
N13B 0.039(2) 0.0235(17) 0.034(2) 0.0023(14) 0.0095(17) 0.0020(14)
N14B 0.039(2) 0.0268(18) 0.0285(19) 0.0047(14) 0.0069(16) 0.0006(15)
C15B 0.037(2) 0.032(2) 0.035(2) 0.0047(18) 0.006(2) -0.0053(18)
C16B 0.041(3) 0.033(2) 0.033(2) 0.0044(18) 0.006(2) 0.0072(19)
C17B 0.042(3) 0.028(2) 0.033(2) -0.0010(18) 0.004(2) -0.0036(18)
C18B 0.047(3) 0.036(2) 0.039(3) 0.0029(19) 0.013(2) 0.004(2)
C19B 0.055(3) 0.038(2) 0.037(3) 0.003(2) 0.014(2) 0.002(2)
C20B 0.047(3) 0.037(2) 0.037(3) -0.0016(19) 0.012(2) 0.000(2)
C21B 0.033(2) 0.037(2) 0.039(3) -0.0036(19) 0.005(2) 0.0003(18)
C22B 0.042(3) 0.037(2) 0.038(3) -0.0008(19) 0.008(2) 0.0007(19)
C23B 0.038(3) 0.038(2) 0.035(2) -0.0020(19) 0.009(2) -0.0007(19)
C24B 0.035(2) 0.036(2) 0.039(3) -0.0010(19) 0.008(2) -0.0036(18)
C25B 0.038(3) 0.037(2) 0.039(3) 0.0015(19) 0.008(2) 0.0010(19)
C26B 0.041(3) 0.036(2) 0.039(3) 0.0038(19) 0.010(2) -0.0015(19)
C27B 0.041(3) 0.032(2) 0.043(3) 0.0034(19) 0.009(2) -0.0008(19)
C28B 0.044(3) 0.039(2) 0.036(2) 0.0028(19) 0.010(2) 0.002(2)
C29B 0.066(3) 0.044(3) 0.041(3) 0.012(2) 0.018(3) 0.007(2)
N30B 0.034(2) 0.0248(17) 0.0305(18) 0.0087(14) 0.0029(16) -0.0001(14)
C31B 0.035(2) 0.026(2) 0.031(2) 0.0067(17) 0.0053(19) -0.0014(17)
C32B 0.031(2) 0.034(2) 0.035(2) 0.0113(19) 0.0001(19) -0.0040(18)
C33B 0.046(3) 0.028(2) 0.036(2) 0.0101(18) 0.003(2) -0.0109(19)
C34B 0.038(2) 0.028(2) 0.035(2) 0.0130(18) -0.003(2) -0.0027(18)
C35B 0.036(2) 0.024(2) 0.031(2) 0.0084(17) 0.0019(19) -0.0013(17)
N36B 0.0329(19) 0.0262(17) 0.0314(19) 0.0096(14) 0.0001(16) 0.0000(14)
N37B 0.039(2) 0.0242(17) 0.034(2) 0.0058(15) 0.0049(17) 0.0025(15)
C38B 0.053(3) 0.021(2) 0.036(2) 0.0071(18) 0.011(2) 0.0105(19)
C39B 0.041(3) 0.039(2) 0.034(2) 0.0081(19) 0.010(2) 0.009(2)
C40B 0.033(2) 0.042(2) 0.034(2) 0.0078(19) 0.002(2) 0.0049(19)
N41B 0.034(2) 0.0210(16) 0.037(2) 0.0079(14) -0.0025(16) -0.0037(14)
N42B 0.035(2) 0.0229(17) 0.037(2) 0.0067(14) 0.0034(17) -0.0043(14)
C43B 0.041(3) 0.028(2) 0.038(2) 0.0021(18) 0.005(2) -0.0052(18)
C44B 0.033(2) 0.038(2) 0.033(2) 0.0066(19) 0.0037(19) -0.0019(19)
C45B 0.034(2) 0.038(2) 0.031(2) 0.0161(19) 0.0010(19) 0.0022(19)
C46B 0.034(2) 0.046(3) 0.034(2) 0.011(2) -0.001(2) -0.0020(19)
C47B 0.042(3) 0.050(3) 0.035(3) 0.012(2) 0.003(2) 0.004(2)
C48B 0.039(3) 0.049(3) 0.035(3) 0.013(2) 0.003(2) -0.001(2)
C49B 0.036(3) 0.047(3) 0.040(3) 0.012(2) 0.003(2) 0.001(2)
C50B 0.040(3) 0.041(2) 0.036(2) 0.010(2) 0.004(2) 0.001(2)
C51B 0.040(3) 0.043(3) 0.033(2) 0.009(2) 0.002(2) 0.002(2)
C52B 0.035(2) 0.038(2) 0.037(2) 0.0106(19) 0.004(2) 0.0033(18)
C53B 0.042(3) 0.042(3) 0.035(2) 0.007(2) 0.005(2) 0.000(2)
C54B 0.039(3) 0.036(2) 0.035(2) 0.0050(19) 0.004(2) 0.0061(19)
C55B 0.043(3) 0.039(2) 0.038(3) 0.010(2) 0.007(2) 0.000(2)
C56B 0.046(3) 0.040(2) 0.039(3) 0.005(2) 0.010(2) 0.002(2)
C57B 0.063(3) 0.042(3) 0.041(3) 0.006(2) 0.011(2) -0.001(2)
B58 0.053(3) 0.027(3) 0.043(3) 0.005(2) 0.010(3) -0.004(2)
F59 0.0599(19) 0.078(2) 0.0480(17) -0.0020(14) 0.0191(15) -0.0127(15)
F60 0.0511(18) 0.0542(17) 0.072(2) 0.0089(14) 0.0119(16) -0.0075(13)
F61 0.119(3) 0.0300(14) 0.0457(16) 0.0043(12) 0.0244(17) 0.0003(15)
F62 0.099(2) 0.0362(15) 0.0560(18) 0.0079(13) -0.0021(17) 0.0012(14)
B63 0.048(3) 0.034(3) 0.043(3) 0.008(2) 0.009(3) 0.002(2)
F64 0.0579(19) 0.089(2) 0.0532(18) 0.0207(16) 0.0213(16) 0.0219(16)
F65 0.0526(18) 0.0587(18) 0.070(2) 0.0125(15) 0.0119(16) 0.0083(14)
F66 0.105(3) 0.0380(16) 0.0540(18) 0.0082(13) -0.0063(18) -0.0025(15)
F67 0.111(3) 0.0304(14) 0.0449(16) 0.0078(12) 0.0217(17) 0.0057(14)
B68 0.035(3) 0.030(3) 0.048(3) 0.012(2) 0.002(2) 0.001(2)
F69 0.0389(15) 0.0608(17) 0.0530(17) 0.0175(13) 0.0045(13) 0.0042(12)
F70 0.0433(16) 0.0606(17) 0.0467(16) 0.0164(13) -0.0024(13) -0.0012(12)
F71 0.0609(18) 0.0366(15) 0.069(2) 0.0042(13) 0.0076(15) 0.0033(12)
F72 0.0509(16) 0.0420(15) 0.0672(19) 0.0252(13) 0.0199(14) 0.0024(12)
B73 0.033(3) 0.032(3) 0.045(3) 0.007(2) 0.005(2) 0.005(2)
F74 0.0375(15) 0.0490(15) 0.0543(17) -0.0011(12) 0.0066(13) -0.0010(11)
F75 0.0449(16) 0.0541(16) 0.0466(16) 0.0011(12) -0.0036(13) 0.0018(12)
F76 0.0540(17) 0.0408(15) 0.0679(19) -0.0076(13) 0.0247(15) 0.0042(12)
F77 0.0620(18) 0.0446(16) 0.0623(19) 0.0162(13) 0.0102(15) -0.0003(13)

loop_
_atom_type_symbol
_atom_type_description
_atom_type_scat_dispersion_real
_atom_type_scat_dispersion_imag
_atom_type_scat_source
C C 0.0032 0.0015 'International Tables Vol C Tables 4.2.6.8 and 6.1.1.4'
H H 0.0000 0.0000 'International Tables Vol C Tables 4.2.6.8 and 6.1.1.4'
N N 0.0060 0.0030 'International Tables Vol C Tables 4.2.6.8 and 6.1.1.4'
Fe Fe 0.3525 0.8017 'International Tables Vol C Tables 4.2.6.8 and 6.1.1.4'
B B 0.0013 0.0006 'International Tables Vol C Tables 4.2.6.8 and 6.1.1.4'
F F 0.0167 0.0096 'International Tables Vol C Tables 4.2.6.8 and 6.1.1.4'

loop_
_geom_angle_atom_site_label_1
_geom_angle_atom_site_label_2
_geom_angle_atom_site_label_3
_geom_angle
_geom_angle_site_symmetry_1
_geom_angle_site_symmetry_3
_geom_angle_publ_flag
N2A Fe1A N9A 73.69(12) . . ?
N2A Fe1A N14A 73.32(12) . . ?
N2A Fe1A N37A 114.17(12) . . ?
N2A Fe1A N42A 98.62(12) . . ?
N9A Fe1A N14A 146.98(12) . . ?
N9A Fe1A N42A 96.40(12) . . ?
N14A Fe1A N42A 87.21(12) . . ?
N30A Fe1A N2A 171.81(13) . . ?
N30A Fe1A N9A 107.00(12) . . ?
N30A Fe1A N14A 105.46(12) . . ?
N30A Fe1A N37A 73.96(12) . . ?
N30A Fe1A N42A 73.19(12) . . ?
N37A Fe1A N9A 97.65(12) . . ?
N37A Fe1A N14A 96.91(13) . . ?
N37A Fe1A N42A 146.79(12) . . ?
C3A N2A Fe1A 120.6(2) . . ?
C3A N2A C7A 118.3(3) . . ?
C7A N2A Fe1A 120.4(3) . . ?
N2A C3A C4A 123.6(4) . . ?
N2A C3A N8A 112.3(3) . . ?
C4A C3A N8A 124.1(4) . . ?
C3A C4A H4A 122.1 . . ?
C5A C4A C3A 115.8(4) . . ?
C5A C4A H4A 122.1 . . ?
C4A C5A H5A 118.8 . . ?
C6A C5A C4A 122.5(4) . . ?
C6A C5A H5A 118.8 . . ?
C5A C6A H6A 121.8 . . ?
C7A C6A C5A 116.3(4) . . ?
C7A C6A H6A 121.8 . . ?
N2A C7A C6A 123.5(4) . . ?
N2A C7A N13A 112.7(3) . . ?
C6A C7A N13A 123.7(4) . . ?
N9A N8A C3A 118.3(3) . . ?
C12A N8A C3A 130.4(3) . . ?
C12A N8A N9A 111.3(3) . . ?
N8A N9A Fe1A 113.5(2) . . ?
C10A N9A Fe1A 140.4(3) . . ?
C10A N9A N8A 104.3(3) . . ?
N9A C10A H10A 124.5 . . ?
N9A C10A C11A 111.1(4) . . ?
C11A C10A H10A 124.5 . . ?
C10A C11A H11A 126.5 . . ?
C12A C11A C10A 106.9(4) . . ?
C12A C11A H11A 126.5 . . ?
N8A C12A H12A 126.8 . . ?
C11A C12A N8A 106.4(4) . . ?
C11A C12A H12A 126.8 . . ?
N14A N13A C7A 118.7(3) . . ?
N14A N13A C17A 110.9(3) . . ?
C17A N13A C7A 130.3(3) . . ?
N13A N14A Fe1A 113.5(2) . . ?
C15A N14A Fe1A 141.7(3) . . ?
C15A N14A N13A 104.7(3) . . ?
N14A C15A H15A 124.0 . . ?
N14A C15A C16A 112.0(3) . . ?
C16A C15A H15A 124.0 . . ?
C15A C16A C18A 127.5(4) . . ?
C17A C16A C15A 104.3(4) . . ?
C17A C16A C18A 128.2(4) . . ?
N13A C17A H17A 126.0 . . ?
C16A C17A N13A 108.0(4) . . ?
C16A C17A H17A 126.0 . . ?
C16A C18A H18A 109.0 . . ?
C16A C18A H18B 109.0 . . ?
C16A C18A C19A 113.0(4) . . ?
H18A C18A H18B 107.8 . . ?
C19A C18A H18A 109.0 . . ?
C19A C18A H18B 109.0 . . ?
C18A C19A H19A 108.9 . . ?
C18A C19A H19B 108.9 . . ?
C18A C19A C20A 113.2(4) . . ?
H19A C19A H19B 107.8 . . ?
C20A C19A H19A 108.9 . . ?
C20A C19A H19B 108.9 . . ?
C19A C20A H20A 108.4 . . ?
C19A C20A H20B 108.4 . . ?
C19A C20A C21A 115.5(4) . . ?
H20A C20A H20B 107.5 . . ?
C21A C20A H20A 108.4 . . ?
C21A C20A H20B 108.4 . . ?
C20A C21A H21A 109.2 . . ?
C20A C21A H21B 109.2 . . ?
H21A C21A H21B 107.9 . . ?
C22A C21A C20A 112.2(4) . . ?
C22A C21A H21A 109.2 . . ?
C22A C21A H21B 109.2 . . ?
C21A C22A H22A 108.5 . . ?
C21A C22A H22B 108.5 . . ?
H22A C22A H22B 107.5 . . ?
C23A C22A C21A 115.1(4) . . ?
C23A C22A H22A 108.5 . . ?
C23A C22A H22B 108.5 . . ?
C22A C23A H23A 109.0 . . ?
C22A C23A H23B 109.0 . . ?
C22A C23A C24A 112.9(4) . . ?
H23A C23A H23B 107.8 . . ?
C24A C23A H23A 109.0 . . ?
C24A C23A H23B 109.0 . . ?
C23A C24A H24A 108.5 . . ?
C23A C24A H24B 108.5 . . ?
C23A C24A C25A 115.1(4) . . ?
H24A C24A H24B 107.5 . . ?
C25A C24A H24A 108.5 . . ?
C25A C24A H24B 108.5 . . ?
C24A C25A H25A 108.9 . . ?
C24A C25A H25B 108.9 . . ?
H25A C25A H25B 107.7 . . ?
C26A C25A C24A 113.6(4) . . ?
C26A C25A H25A 108.9 . . ?
C26A C25A H25B 108.9 . . ?
C25A C26A H26A 108.4 . . ?
C25A C26A H26B 108.4 . . ?
H26A C26A H26B 107.5 . . ?
C27A C26A C25A 115.4(4) . . ?
C27A C26A H26A 108.4 . . ?
C27A C26A H26B 108.4 . . ?
C26A C27A H27A 108.9 . . ?
C26A C27A H27B 108.9 . . ?
C26A C27A C28A 113.5(4) . . ?
H27A C27A H27B 107.7 . . ?
C28A C27A H27A 108.9 . . ?
C28A C27A H27B 108.9 . . ?
C27A C28A H28A 108.9 . . ?
C27A C28A H28B 108.9 . . ?
C27A C28A C29A 113.5(4) . . ?
H28A C28A H28B 107.7 . . ?
C29A C28A H28A 108.9 . . ?
C29A C28A H28B 108.9 . . ?
C28A C29A H29A 109.5 . . ?
C28A C29A H29B 109.5 . . ?
C28A C29A H29C 109.5 . . ?
H29A C29A H29B 109.5 . . ?
H29A C29A H29C 109.5 . . ?
H29B C29A H29C 109.5 . . ?
C31A N30A Fe1A 120.6(3) . . ?
C31A N30A C35A 117.8(3) . . ?
C35A N30A Fe1A 121.2(3) . . ?
N30A C31A C32A 123.9(4) . . ?
N30A C31A N36A 112.5(3) . . ?
C32A C31A N36A 123.6(4) . . ?
C31A C32A H32A 121.9 . . ?
C31A C32A C33A 116.3(4) . . ?
C33A C32A H32A 121.9 . . ?
C32A C33A H33A 119.0 . . ?
C32A C33A C34A 122.0(4) . . ?
C34A C33A H33A 119.0 . . ?
C33A C34A H34A 121.7 . . ?
C35A C34A C33A 116.5(4) . . ?
C35A C34A H34A 121.7 . . ?
N30A C35A C34A 123.6(4) . . ?
N30A C35A N41A 112.5(3) . . ?
C34A C35A N41A 123.9(4) . . ?
N37A N36A C31A 118.4(3) . . ?
C40A N36A C31A 129.8(3) . . ?
C40A N36A N37A 111.8(3) . . ?
N36A N37A Fe1A 114.0(2) . . ?
C38A N37A Fe1A 141.5(3) . . ?
C38A N37A N36A 104.0(3) . . ?
N37A C38A H38A 124.3 . . ?
N37A C38A C39A 111.5(4) . . ?
C39A C38A H38A 124.3 . . ?
C38A C39A H39A 126.9 . . ?
C40A C39A C38A 106.1(4) . . ?
C40A C39A H39A 126.9 . . ?
N36A C40A H40A 126.7 . . ?
C39A C40A N36A 106.6(4) . . ?
C39A C40A H40A 126.7 . . ?
N42A N41A C35A 119.7(3) . . ?
N42A N41A C45A 111.3(3) . . ?
C45A N41A C35A 128.8(3) . . ?
N41A N42A Fe1A 112.2(2) . . ?
C43A N42A Fe1A 142.7(3) . . ?
C43A N42A N41A 104.9(3) . . ?
N42A C43A H43A 123.7 . . ?
N42A C43A C44A 112.6(3) . . ?
C44A C43A H43A 123.7 . . ?
C43A C44A C46A 127.2(4) . . ?
C45A C44A C43A 103.7(4) . . ?
C45A C44A C46A 129.0(4) . . ?
N41A C45A C44A 107.5(3) . . ?
N41A C45A H45A 126.3 . . ?
C44A C45A H45A 126.3 . . ?
C44A C46A H46A 108.9 . . ?
C44A C46A H46B 108.9 . . ?
C44A C46A C47A 113.4(3) . . ?
H46A C46A H46B 107.7 . . ?
C47A C46A H46A 108.9 . . ?
C47A C46A H46B 108.9 . . ?
C46A C47A H47A 108.4 . . ?
C46A C47A H47B 108.4 . . ?
C46A C47A C48A 115.6(4) . . ?
H47A C47A H47B 107.4 . . ?
C48A C47A H47A 108.4 . . ?
C48A C47A H47B 108.4 . . ?
C47A C48A H48A 108.6 . . ?
C47A C48A H48B 108.6 . . ?
H48A C48A H48B 107.6 . . ?
C49A C48A C47A 114.6(4) . . ?
C49A C48A H48A 108.6 . . ?
C49A C48A H48B 108.6 . . ?
C48A C49A H49A 109.1 . . ?
C48A C49A H49B 109.1 . . ?
H49A C49A H49B 107.8 . . ?
C50A C49A C48A 112.6(3) . . ?
C50A C49A H49A 109.1 . . ?
C50A C49A H49B 109.1 . . ?
C49A C50A H50A 108.6 . . ?
C49A C50A H50B 108.6 . . ?
C49A C50A C51A 114.6(4) . . ?
H50A C50A H50B 107.6 . . ?
C51A C50A H50A 108.6 . . ?
C51A C50A H50B 108.6 . . ?
C50A C51A H51A 108.8 . . ?
C50A C51A H51B 108.8 . . ?
H51A C51A H51B 107.7 . . ?
C52A C51A C50A 113.7(4) . . ?
C52A C51A H51A 108.8 . . ?
C52A C51A H51B 108.8 . . ?
C51A C52A H52A 108.7 . . ?
C51A C52A H52B 108.7 . . ?
H52A C52A H52B 107.6 . . ?
C53A C52A C51A 114.1(3) . . ?
C53A C52A H52A 108.7 . . ?
C53A C52A H52B 108.7 . . ?
C52A C53A H53A 108.8 . . ?
C52A C53A H53B 108.8 . . ?
C52A C53A C54A 113.6(3) . . ?
H53A C53A H53B 107.7 . . ?
C54A C53A H53A 108.8 . . ?
C54A C53A H53B 108.8 . . ?
C53A C54A H54A 108.6 . . ?
C53A C54A H54B 108.6 . . ?
H54A C54A H54B 107.6 . . ?
C55A C54A C53A 114.5(4) . . ?
C55A C54A H54A 108.6 . . ?
C55A C54A H54B 108.6 . . ?
C54A C55A H55A 108.9 . . ?
C54A C55A H55B 108.9 . . ?
H55A C55A H55B 107.7 . . ?
C56A C55A C54A 113.4(4) . . ?
C56A C55A H55A 108.9 . . ?
C56A C55A H55B 108.9 . . ?
C55A C56A H56A 108.9 . . ?
C55A C56A H56B 108.9 . . ?
C55A C56A C57A 113.3(4) . . ?
H56A C56A H56B 107.7 . . ?
C57A C56A H56A 108.9 . . ?
C57A C56A H56B 108.9 . . ?
C56A C57A H57A 109.5 . . ?
C56A C57A H57B 109.5 . . ?
C56A C57A H57C 109.5 . . ?
H57A C57A H57B 109.5 . . ?
H57A C57A H57C 109.5 . . ?
H57B C57A H57C 109.5 . . ?
N2B Fe1B N9B 73.81(13) . . ?
N2B Fe1B N14B 73.53(12) . . ?
N2B Fe1B N30B 171.81(13) . . ?
N2B Fe1B N37B 114.00(12) . . ?
N2B Fe1B N42B 98.52(12) . . ?
N9B Fe1B N14B 147.28(13) . . ?
N9B Fe1B N42B 95.97(13) . . ?
N14B Fe1B N42B 86.87(12) . . ?
N30B Fe1B N9B 106.49(13) . . ?
N30B Fe1B N14B 105.54(13) . . ?
N30B Fe1B N37B 74.17(12) . . ?
N30B Fe1B N42B 73.29(12) . . ?
N37B Fe1B N9B 97.86(13) . . ?
N37B Fe1B N14B 97.09(12) . . ?
N37B Fe1B N42B 147.07(12) . . ?
C3B N2B Fe1B 120.8(3) . . ?
C3B N2B C7B 118.1(3) . . ?
C7B N2B Fe1B 120.5(3) . . ?
N2B C3B C4B 123.8(4) . . ?
N2B C3B N8B 111.8(3) . . ?
C4B C3B N8B 124.3(4) . . ?
C3B C4B H4B 122.1 . . ?
C5B C4B C3B 115.7(4) . . ?
C5B C4B H4B 122.1 . . ?
C4B C5B H5B 118.9 . . ?
C4B C5B C6B 122.1(4) . . ?
C6B C5B H5B 118.9 . . ?
C5B C6B H6B 121.7 . . ?
C7B C6B C5B 116.5(4) . . ?
C7B C6B H6B 121.7 . . ?
N2B C7B C6B 123.6(4) . . ?
N2B C7B N13B 112.3(3) . . ?
C6B C7B N13B 124.0(4) . . ?
N9B N8B C3B 118.7(3) . . ?
C12B N8B C3B 130.0(4) . . ?
C12B N8B N9B 111.2(3) . . ?
N8B N9B Fe1B 113.2(2) . . ?
C10B N9B Fe1B 140.6(3) . . ?
C10B N9B N8B 104.5(3) . . ?
N9B C10B H10B 124.6 . . ?
N9B C10B C11B 110.8(4) . . ?
C11B C10B H10B 124.6 . . ?
C10B C11B H11B 126.7 . . ?
C12B C11B C10B 106.6(4) . . ?
C12B C11B H11B 126.7 . . ?
N8B C12B H12B 126.6 . . ?
C11B C12B N8B 106.8(4) . . ?
C11B C12B H12B 126.6 . . ?
N14B N13B C7B 119.4(3) . . ?
N14B N13B C17B 110.9(3) . . ?
C17B N13B C7B 129.5(3) . . ?
N13B N14B Fe1B 113.0(2) . . ?
C15B N14B Fe1B 142.2(3) . . ?
C15B N14B N13B 104.7(3) . . ?
N14B C15B H15B 123.7 . . ?
N14B C15B C16B 112.5(4) . . ?
C16B C15B H15B 123.7 . . ?
C15B C16B C18B 128.1(4) . . ?
C17B C16B C15B 105.0(4) . . ?
C17B C16B C18B 126.9(4) . . ?
N13B C17B H17B 126.6 . . ?
C16B C17B N13B 106.9(4) . . ?
C16B C17B H17B 126.6 . . ?
C16B C18B H18C 109.0 . . ?
C16B C18B H18D 109.0 . . ?
H18C C18B H18D 107.8 . . ?
C19B C18B C16B 113.1(4) . . ?
C19B C18B H18C 109.0 . . ?
C19B C18B H18D 109.0 . . ?
C18B C19B H19C 109.0 . . ?
C18B C19B H19D 109.0 . . ?
C18B C19B C20B 112.9(4) . . ?
H19C C19B H19D 107.8 . . ?
C20B C19B H19C 109.0 . . ?
C20B C19B H19D 109.0 . . ?
C19B C20B H20C 108.5 . . ?
C19B C20B H20D 108.5 . . ?
C19B C20B C21B 115.2(4) . . ?
H20C C20B H20D 107.5 . . ?
C21B C20B H20C 108.5 . . ?
C21B C20B H20D 108.5 . . ?
C20B C21B H21C 109.2 . . ?
C20B C21B H21D 109.2 . . ?
H21C C21B H21D 107.9 . . ?
C22B C21B C20B 112.0(3) . . ?
C22B C21B H21C 109.2 . . ?
C22B C21B H21D 109.2 . . ?
C21B C22B H22C 108.5 . . ?
C21B C22B H22D 108.5 . . ?
H22C C22B H22D 107.5 . . ?
C23B C22B C21B 115.1(3) . . ?
C23B C22B H22C 108.5 . . ?
C23B C22B H22D 108.5 . . ?
C22B C23B H23C 109.2 . . ?
C22B C23B H23D 109.2 . . ?
C22B C23B C24B 112.1(3) . . ?
H23C C23B H23D 107.9 . . ?
C24B C23B H23C 109.2 . . ?
C24B C23B H23D 109.2 . . ?
C23B C24B H24C 108.4 . . ?
C23B C24B H24D 108.4 . . ?
H24C C24B H24D 107.5 . . ?
C25B C24B C23B 115.4(3) . . ?
C25B C24B H24C 108.4 . . ?
C25B C24B H24D 108.4 . . ?
C24B C25B H25C 109.0 . . ?
C24B C25B H25D 109.0 . . ?
H25C C25B H25D 107.8 . . ?
C26B C25B C24B 112.9(3) . . ?
C26B C25B H25C 109.0 . . ?
C26B C25B H25D 109.0 . . ?
C25B C26B H26C 108.3 . . ?
C25B C26B H26D 108.3 . . ?
C25B C26B C27B 115.9(4) . . ?
H26C C26B H26D 107.4 . . ?
C27B C26B H26C 108.3 . . ?
C27B C26B H26D 108.3 . . ?
C26B C27B H27C 109.0 . . ?
C26B C27B H27D 109.0 . . ?
H27C C27B H27D 107.8 . . ?
C28B C27B C26B 112.7(3) . . ?
C28B C27B H27C 109.0 . . ?
C28B C27B H27D 109.0 . . ?
C27B C28B H28C 108.9 . . ?
C27B C28B H28D 108.9 . . ?
C27B C28B C29B 113.4(4) . . ?
H28C C28B H28D 107.7 . . ?
C29B C28B H28C 108.9 . . ?
C29B C28B H28D 108.9 . . ?
C28B C29B H29D 109.5 . . ?
C28B C29B H29E 109.5 . . ?
C28B C29B H29F 109.5 . . ?
H29D C29B H29E 109.5 . . ?
H29D C29B H29F 109.5 . . ?
H29E C29B H29F 109.5 . . ?
C31B N30B Fe1B 120.2(2) . . ?
C31B N30B C35B 118.4(3) . . ?
C35B N30B Fe1B 121.0(3) . . ?
N30B C31B C32B 122.8(3) . . ?
N30B C31B N36B 113.1(3) . . ?
C32B C31B N36B 124.1(4) . . ?
C31B C32B H32B 121.5 . . ?
C33B C32B C31B 117.0(4) . . ?
C33B C32B H32B 121.5 . . ?
C32B C33B H33B 119.4 . . ?
C32B C33B C34B 121.2(4) . . ?
C34B C33B H33B 119.4 . . ?
C33B C34B H34B 121.5 . . ?
C35B C34B C33B 116.9(4) . . ?
C35B C34B H34B 121.5 . . ?
N30B C35B C34B 123.6(4) . . ?
N30B C35B N41B 113.1(3) . . ?
C34B C35B N41B 123.3(3) . . ?
N37B N36B C31B 118.2(3) . . ?
C40B N36B C31B 129.7(3) . . ?
C40B N36B N37B 112.1(3) . . ?
N36B N37B Fe1B 113.9(2) . . ?
C38B N37B Fe1B 142.1(3) . . ?
C38B N37B N36B 103.5(3) . . ?
N37B C38B H38B 124.0 . . ?
N37B C38B C39B 111.9(4) . . ?
C39B C38B H38B 124.0 . . ?
C38B C39B H39B 126.8 . . ?
C40B C39B C38B 106.4(4) . . ?
C40B C39B H39B 126.8 . . ?
N36B C40B C39B 106.1(4) . . ?
N36B C40B H40B 126.9 . . ?
C39B C40B H40B 126.9 . . ?
N42B N41B C35B 118.5(3) . . ?
C45B N41B C35B 130.0(3) . . ?
C45B N41B N42B 111.3(3) . . ?
N41B N42B Fe1B 112.9(2) . . ?
C43B N42B Fe1B 143.1(3) . . ?
C43B N42B N41B 103.9(3) . . ?
N42B C43B H43B 123.6 . . ?
N42B C43B C44B 112.9(4) . . ?
C44B C43B H43B 123.6 . . ?
C43B C44B C46B 127.3(4) . . ?
C45B C44B C43B 104.1(4) . . ?
C45B C44B C46B 128.6(4) . . ?
N41B C45B C44B 107.8(3) . . ?
N41B C45B H45B 126.1 . . ?
C44B C45B H45B 126.1 . . ?
C44B C46B H46C 108.7 . . ?
C44B C46B H46D 108.7 . . ?
C44B C46B C47B 114.2(4) . . ?
H46C C46B H46D 107.6 . . ?
C47B C46B H46C 108.7 . . ?
C47B C46B H46D 108.7 . . ?
C46B C47B H47C 108.5 . . ?
C46B C47B H47D 108.5 . . ?
C46B C47B C48B 115.1(4) . . ?
H47C C47B H47D 107.5 . . ?
C48B C47B H47C 108.5 . . ?
C48B C47B H47D 108.5 . . ?
C47B C48B H48C 108.5 . . ?
C47B C48B H48D 108.5 . . ?
H48C C48B H48D 107.5 . . ?
C49B C48B C47B 115.0(4) . . ?
C49B C48B H48C 108.5 . . ?
C49B C48B H48D 108.5 . . ?
C48B C49B H49C 109.0 . . ?
C48B C49B H49D 109.0 . . ?
C48B C49B C50B 112.8(4) . . ?
H49C C49B H49D 107.8 . . ?
C50B C49B H49C 109.0 . . ?
C50B C49B H49D 109.0 . . ?
C49B C50B H50C 108.5 . . ?
C49B C50B H50D 108.5 . . ?
H50C C50B H50D 107.5 . . ?
C51B C50B C49B 114.9(4) . . ?
C51B C50B H50C 108.5 . . ?
C51B C50B H50D 108.5 . . ?
C50B C51B H51C 108.7 . . ?
C50B C51B H51D 108.7 . . ?
C50B C51B C52B 114.2(4) . . ?
H51C C51B H51D 107.6 . . ?
C52B C51B H51C 108.7 . . ?
C52B C51B H51D 108.7 . . ?
C51B C52B H52C 108.3 . . ?
C51B C52B H52D 108.3 . . ?
H52C C52B H52D 107.4 . . ?
C53B C52B C51B 116.1(4) . . ?
C53B C52B H52C 108.3 . . ?
C53B C52B H52D 108.3 . . ?
C52B C53B H53C 108.8 . . ?
C52B C53B H53D 108.8 . . ?
C52B C53B C54B 113.8(4) . . ?
H53C C53B H53D 107.7 . . ?
C54B C53B H53C 108.8 . . ?
C54B C53B H53D 108.8 . . ?
C53B C54B H54C 108.5 . . ?
C53B C54B H54D 108.5 . . ?
C53B C54B C55B 115.1(4) . . ?
H54C C54B H54D 107.5 . . ?
C55B C54B H54C 108.5 . . ?
C55B C54B H54D 108.5 . . ?
C54B C55B H55C 109.0 . . ?
C54B C55B H55D 109.0 . . ?
H55C C55B H55D 107.8 . . ?
C56B C55B C54B 113.0(4) . . ?
C56B C55B H55C 109.0 . . ?
C56B C55B H55D 109.0 . . ?
C55B C56B H56C 108.7 . . ?
C55B C56B H56D 108.7 . . ?
C55B C56B C57B 114.4(4) . . ?
H56C C56B H56D 107.6 . . ?
C57B C56B H56C 108.7 . . ?
C57B C56B H56D 108.7 . . ?
C56B C57B H57D 109.5 . . ?
C56B C57B H57E 109.5 . . ?
C56B C57B H57F 109.5 . . ?
H57D C57B H57E 109.5 . . ?
H57D C57B H57F 109.5 . . ?
H57E C57B H57F 109.5 . . ?
F59 B58 F60 109.2(4) . . ?
F59 B58 F61 108.7(4) . . ?
F59 B58 F62 110.3(4) . . ?
F61 B58 F60 110.5(4) . . ?
F61 B58 F62 109.2(4) . . ?
F62 B58 F60 109.0(4) . . ?
F64 B63 F66 110.5(4) . . ?
F64 B63 F67 108.2(4) . . ?
F65 B63 F64 109.7(4) . . ?
F65 B63 F66 109.0(4) . . ?
F65 B63 F67 110.9(4) . . ?
F66 B63 F67 108.5(4) . . ?
F69 B68 F70 109.4(4) . . ?
F69 B68 F71 109.9(4) . . ?
F69 B68 F72 110.5(3) . . ?
F71 B68 F70 108.8(3) . . ?
F72 B68 F70 108.8(4) . . ?
F72 B68 F71 109.4(4) . . ?
F74 B73 F75 110.2(4) . . ?
F74 B73 F76 110.8(4) . . ?
F74 B73 F77 109.3(4) . . ?
F75 B73 F76 109.4(4) . . ?
F75 B73 F77 108.6(4) . . ?
F76 B73 F77 108.6(4) . . ?

loop_
_geom_bond_atom_site_label_1
_geom_bond_atom_site_label_2
_geom_bond_distance
_geom_bond_site_symmetry_2
_geom_bond_publ_flag
Fe1A N2A 2.117(3) . ?
Fe1A N9A 2.180(3) . ?
Fe1A N14A 2.199(3) . ?
Fe1A N30A 2.115(3) . ?
Fe1A N37A 2.170(3) . ?
Fe1A N42A 2.236(3) . ?
N2A C3A 1.338(5) . ?
N2A C7A 1.339(5) . ?
C3A C4A 1.387(5) . ?
C3A N8A 1.402(5) . ?
C4A H4A 0.9500 . ?
C4A C5A 1.386(6) . ?
C5A H5A 0.9500 . ?
C5A C6A 1.385(6) . ?
C6A H6A 0.9500 . ?
C6A C7A 1.378(5) . ?
C7A N13A 1.400(5) . ?
N8A N9A 1.368(4) . ?
N8A C12A 1.366(5) . ?
N9A C10A 1.348(5) . ?
C10A H10A 0.9500 . ?
C10A C11A 1.378(6) . ?
C11A H11A 0.9500 . ?
C11A C12A 1.356(6) . ?
C12A H12A 0.9500 . ?
N13A N14A 1.367(4) . ?
N13A C17A 1.376(5) . ?
N14A C15A 1.334(5) . ?
C15A H15A 0.9500 . ?
C15A C16A 1.423(5) . ?
C16A C17A 1.361(6) . ?
C16A C18A 1.496(6) . ?
C17A H17A 0.9500 . ?
C18A H18A 0.9900 . ?
C18A H18B 0.9900 . ?
C18A C19A 1.511(5) . ?
C19A H19A 0.9900 . ?
C19A H19B 0.9900 . ?
C19A C20A 1.522(6) . ?
C20A H20A 0.9900 . ?
C20A H20B 0.9900 . ?
C20A C21A 1.532(6) . ?
C21A H21A 0.9900 . ?
C21A H21B 0.9900 . ?
C21A C22A 1.522(6) . ?
C22A H22A 0.9900 . ?
C22A H22B 0.9900 . ?
C22A C23A 1.515(6) . ?
C23A H23A 0.9900 . ?
C23A H23B 0.9900 . ?
C23A C24A 1.517(6) . ?
C24A H24A 0.9900 . ?
C24A H24B 0.9900 . ?
C24A C25A 1.523(6) . ?
C25A H25A 0.9900 . ?
C25A H25B 0.9900 . ?
C25A C26A 1.518(6) . ?
C26A H26A 0.9900 . ?
C26A H26B 0.9900 . ?
C26A C27A 1.516(6) . ?
C27A H27A 0.9900 . ?
C27A H27B 0.9900 . ?
C27A C28A 1.518(6) . ?
C28A H28A 0.9900 . ?
C28A H28B 0.9900 . ?
C28A C29A 1.522(7) . ?
C29A H29A 0.9800 . ?
C29A H29B 0.9800 . ?
C29A H29C 0.9800 . ?
N30A C31A 1.332(5) . ?
N30A C35A 1.344(5) . ?
C31A C32A 1.379(5) . ?
C31A N36A 1.411(5) . ?
C32A H32A 0.9500 . ?
C32A C33A 1.382(6) . ?
C33A H33A 0.9500 . ?
C33A C34A 1.382(6) . ?
C34A H34A 0.9500 . ?
C34A C35A 1.375(5) . ?
C35A N41A 1.403(5) . ?
N36A N37A 1.369(4) . ?
N36A C40A 1.367(5) . ?
N37A C38A 1.341(5) . ?
C38A H38A 0.9500 . ?
C38A C39A 1.397(6) . ?
C39A H39A 0.9500 . ?
C39A C40A 1.356(6) . ?
C40A H40A 0.9500 . ?
N41A N42A 1.367(4) . ?
N41A C45A 1.369(5) . ?
N42A C43A 1.324(5) . ?
C43A H43A 0.9500 . ?
C43A C44A 1.419(6) . ?
C44A C45A 1.385(5) . ?
C44A C46A 1.499(6) . ?
C45A H45A 0.9500 . ?
C46A H46A 0.9900 . ?
C46A H46B 0.9900 . ?
C46A C47A 1.527(6) . ?
C47A H47A 0.9900 . ?
C47A H47B 0.9900 . ?
C47A C48A 1.544(6) . ?
C48A H48A 0.9900 . ?
C48A H48B 0.9900 . ?
C48A C49A 1.529(6) . ?
C49A H49A 0.9900 . ?
C49A H49B 0.9900 . ?
C49A C50A 1.519(6) . ?
C50A H50A 0.9900 . ?
C50A H50B 0.9900 . ?
C50A C51A 1.528(6) . ?
C51A H51A 0.9900 . ?
C51A H51B 0.9900 . ?
C51A C52A 1.519(6) . ?
C52A H52A 0.9900 . ?
C52A H52B 0.9900 . ?
C52A C53A 1.517(6) . ?
C53A H53A 0.9900 . ?
C53A H53B 0.9900 . ?
C53A C54A 1.528(6) . ?
C54A H54A 0.9900 . ?
C54A H54B 0.9900 . ?
C54A C55A 1.526(6) . ?
C55A H55A 0.9900 . ?
C55A H55B 0.9900 . ?
C55A C56A 1.525(6) . ?
C56A H56A 0.9900 . ?
C56A H56B 0.9900 . ?
C56A C57A 1.528(6) . ?
C57A H57A 0.9800 . ?
C57A H57B 0.9800 . ?
C57A H57C 0.9800 . ?
Fe1B N2B 2.114(3) . ?
Fe1B N9B 2.173(4) . ?
Fe1B N14B 2.203(3) . ?
Fe1B N30B 2.115(3) . ?
Fe1B N37B 2.164(3) . ?
Fe1B N42B 2.214(3) . ?
N2B C3B 1.337(5) . ?
N2B C7B 1.345(5) . ?
C3B C4B 1.388(5) . ?
C3B N8B 1.400(5) . ?
C4B H4B 0.9500 . ?
C4B C5B 1.387(6) . ?
C5B H5B 0.9500 . ?
C5B C6B 1.396(6) . ?
C6B H6B 0.9500 . ?
C6B C7B 1.368(5) . ?
C7B N13B 1.402(5) . ?
N8B N9B 1.373(5) . ?
N8B C12B 1.362(5) . ?
N9B C10B 1.347(5) . ?
C10B H10B 0.9500 . ?
C10B C11B 1.388(6) . ?
C11B H11B 0.9500 . ?
C11B C12B 1.361(6) . ?
C12B H12B 0.9500 . ?
N13B N14B 1.365(4) . ?
N13B C17B 1.375(5) . ?
N14B C15B 1.324(5) . ?
C15B H15B 0.9500 . ?
C15B C16B 1.395(6) . ?
C16B C17B 1.371(6) . ?
C16B C18B 1.512(6) . ?
C17B H17B 0.9500 . ?
C18B H18C 0.9900 . ?
C18B H18D 0.9900 . ?
C18B C19B 1.511(6) . ?
C19B H19C 0.9900 . ?
C19B H19D 0.9900 . ?
C19B C20B 1.525(6) . ?
C20B H20C 0.9900 . ?
C20B H20D 0.9900 . ?
C20B C21B 1.529(6) . ?
C21B H21C 0.9900 . ?
C21B H21D 0.9900 . ?
C21B C22B 1.522(6) . ?
C22B H22C 0.9900 . ?
C22B H22D 0.9900 . ?
C22B C23B 1.521(6) . ?
C23B H23C 0.9900 . ?
C23B H23D 0.9900 . ?
C23B C24B 1.525(6) . ?
C24B H24C 0.9900 . ?
C24B H24D 0.9900 . ?
C24B C25B 1.516(6) . ?
C25B H25C 0.9900 . ?
C25B H25D 0.9900 . ?
C25B C26B 1.516(6) . ?
C26B H26C 0.9900 . ?
C26B H26D 0.9900 . ?
C26B C27B 1.521(6) . ?
C27B H27C 0.9900 . ?
C27B H27D 0.9900 . ?
C27B C28B 1.516(6) . ?
C28B H28C 0.9900 . ?
C28B H28D 0.9900 . ?
C28B C29B 1.521(6) . ?
C29B H29D 0.9800 . ?
C29B H29E 0.9800 . ?
C29B H29F 0.9800 . ?
N30B C31B 1.335(5) . ?
N30B C35B 1.335(5) . ?
C31B C32B 1.384(5) . ?
C31B N36B 1.401(5) . ?
C32B H32B 0.9500 . ?
C32B C33B 1.382(6) . ?
C33B H33B 0.9500 . ?
C33B C34B 1.385(6) . ?
C34B H34B 0.9500 . ?
C34B C35B 1.369(5) . ?
C35B N41B 1.402(5) . ?
N36B N37B 1.378(4) . ?
N36B C40B 1.360(5) . ?
N37B C38B 1.336(5) . ?
C38B H38B 0.9500 . ?
C38B C39B 1.387(6) . ?
C39B H39B 0.9500 . ?
C39B C40B 1.363(6) . ?
C40B H40B 0.9500 . ?
N41B N42B 1.379(4) . ?
N41B C45B 1.372(5) . ?
N42B C43B 1.343(5) . ?
C43B H43B 0.9500 . ?
C43B C44B 1.412(6) . ?
C44B C45B 1.379(6) . ?
C44B C46B 1.493(6) . ?
C45B H45B 0.9500 . ?
C46B H46C 0.9900 . ?
C46B H46D 0.9900 . ?
C46B C47B 1.525(6) . ?
C47B H47C 0.9900 . ?
C47B H47D 0.9900 . ?
C47B C48B 1.532(6) . ?
C48B H48C 0.9900 . ?
C48B H48D 0.9900 . ?
C48B C49B 1.525(6) . ?
C49B H49C 0.9900 . ?
C49B H49D 0.9900 . ?
C49B C50B 1.527(6) . ?
C50B H50C 0.9900 . ?
C50B H50D 0.9900 . ?
C50B C51B 1.513(6) . ?
C51B H51C 0.9900 . ?
C51B H51D 0.9900 . ?
C51B C52B 1.519(6) . ?
C52B H52C 0.9900 . ?
C52B H52D 0.9900 . ?
C52B C53B 1.513(6) . ?
C53B H53C 0.9900 . ?
C53B H53D 0.9900 . ?
C53B C54B 1.513(6) . ?
C54B H54C 0.9900 . ?
C54B H54D 0.9900 . ?
C54B C55B 1.527(6) . ?
C55B H55C 0.9900 . ?
C55B H55D 0.9900 . ?
C55B C56B 1.510(6) . ?
C56B H56C 0.9900 . ?
C56B H56D 0.9900 . ?
C56B C57B 1.526(6) . ?
C57B H57D 0.9800 . ?
C57B H57E 0.9800 . ?
C57B H57F 0.9800 . ?
B58 F59 1.377(6) . ?
B58 F60 1.388(6) . ?
B58 F61 1.385(6) . ?
B58 F62 1.387(6) . ?
B63 F64 1.376(6) . ?
B63 F65 1.371(6) . ?
B63 F66 1.389(6) . ?
B63 F67 1.396(6) . ?
B68 F69 1.376(5) . ?
B68 F70 1.398(6) . ?
B68 F71 1.392(6) . ?
B68 F72 1.389(5) . ?
B73 F74 1.380(6) . ?
B73 F75 1.386(6) . ?
B73 F76 1.388(6) . ?
B73 F77 1.403(5) . ?
